data_7121305
loop_
_publ_author_name
'Izod, Keith'
'Evans, Peter'
'Waddell, Paul G.'

_publ_section_title
;
 A diarsagermylene and a diarsastannylene stabilised by areneGe/Sn
 interactions.
;
_journal_issue 20
_journal_name_full 'Chemical communications (Cambridge, England)'
_journal_page_first 2526
_journal_page_last 2529
_journal_paper_doi 10.1039/c7cc09564c
_journal_volume 54
_journal_year 2018
_chemical_formula_moiety 'C48 H68 As2 Sn, C7 H8'
_chemical_formula_sum 'C55 H76 As2 Sn'
_chemical_formula_weight 1005.68
_space_group_crystal_system triclinic
_space_group_IT_number 2
_space_group_name_Hall '-P 1'
_space_group_name_H-M_alt 'P -1'
_symmetry_space_group_name_Hall '-P 1'
_symmetry_space_group_name_H-M 'P -1'
_atom_sites_solution_hydrogens geom
_atom_sites_solution_primary dual
_audit_creation_date 2017-02-13
_audit_creation_method
;
Olex2 1.2
(compiled Dec 12 2016 15:58:59 for OlexSys, GUI svn.r5292)
;
_audit_update_record
;
2017-12-12 deposited with the CCDC.
2018-01-11 downloaded from the CCDC.
;
_cell_angle_alpha 75.874(3)
_cell_angle_beta 77.693(3)
_cell_angle_gamma 69.763(3)
_cell_formula_units_Z 2
_cell_length_a 12.7953(4)
_cell_length_b 12.9297(3)
_cell_length_c 16.8382(6)
_cell_measurement_reflns_used 13247
_cell_measurement_temperature 150.0(2)
_cell_measurement_theta_max 28.3890
_cell_measurement_theta_min 3.6290
_cell_volume 2509.21(14)
_computing_cell_refinement 'CrysAlisPro 1.171.38.42b (Rigaku OD, 2015)'
_computing_data_collection 'CrysAlisPro 1.171.38.42b (Rigaku OD, 2015)'
_computing_data_reduction 'CrysAlisPro 1.171.38.42b (Rigaku OD, 2015)'
_computing_molecular_graphics 'Olex2 (Dolomanov et al., 2009)'
_computing_publication_material 'Olex2 (Dolomanov et al., 2009)'
_computing_structure_refinement 'XL (Sheldrick, 2008)'
_computing_structure_solution 'XT (Sheldrick, 2015)'
_diffrn_ambient_environment N~2~
_diffrn_ambient_temperature 150.0(2)
_diffrn_detector 'CCD plate'
_diffrn_detector_area_resol_mean 10.3968
_diffrn_detector_type Atlas
_diffrn_measured_fraction_theta_full 0.992
_diffrn_measured_fraction_theta_max 0.859
_diffrn_measurement_details
;
List of Runs (angles in degrees, time in seconds):

  # Type    Start    End  Width  t~exp~   \w     \q     \k     \f   Frames
#--------------------------------------------------------------------------
  1  \w    -23.00  89.00   1.00    4.50    --   10.16  77.00  30.00  112
  2  \w    -55.00  -6.00   1.00    4.50    --   10.16 139.00 133.00   49
  3  \w    -19.00  84.00   1.00    4.50    --   10.16  57.00   0.00  103
  4  \w    -69.00  44.00   1.00    4.50    --   10.16 -77.00-120.00  113
  5  \w    -64.00  40.00   1.00    4.50    --   10.16 -57.00 120.00  104
  6  \w    -70.00  -1.00   1.00    4.50    --   -9.14 131.00 -41.00   69
  7  \w    -19.00  53.00   1.00    4.50    --   10.16  57.00-120.00   72
;
_diffrn_measurement_device 'four-circle diffractometer'
_diffrn_measurement_device_type 'Xcalibur, Atlas, Gemini ultra'
_diffrn_measurement_method '\w scans'
_diffrn_orient_matrix_type 'CrysAlisPro convention (1999,Acta A55,543-557)'
_diffrn_orient_matrix_UB_11 0.0439584000
_diffrn_orient_matrix_UB_12 0.0245773000
_diffrn_orient_matrix_UB_13 -0.0097613000
_diffrn_orient_matrix_UB_21 0.0000595000
_diffrn_orient_matrix_UB_22 -0.0039802000
_diffrn_orient_matrix_UB_23 0.0427573000
_diffrn_orient_matrix_UB_31 0.0403678000
_diffrn_orient_matrix_UB_32 -0.0540443000
_diffrn_orient_matrix_UB_33 0.0013887000
_diffrn_radiation_monochromator graphite
_diffrn_radiation_probe x-ray
_diffrn_radiation_type MoK\a
_diffrn_radiation_wavelength 0.71073
_diffrn_reflns_av_R_equivalents 0.0422
_diffrn_reflns_av_unetI/netI 0.0504
_diffrn_reflns_Laue_measured_fraction_full 0.992
_diffrn_reflns_Laue_measured_fraction_max 0.859
_diffrn_reflns_limit_h_max 15
_diffrn_reflns_limit_h_min -16
_diffrn_reflns_limit_k_max 16
_diffrn_reflns_limit_k_min -17
_diffrn_reflns_limit_l_max 22
_diffrn_reflns_limit_l_min -22
_diffrn_reflns_number 40464
_diffrn_reflns_point_group_measured_fraction_full 0.992
_diffrn_reflns_point_group_measured_fraction_max 0.859
_diffrn_reflns_theta_full 26.000
_diffrn_reflns_theta_max 28.812
_diffrn_reflns_theta_min 3.242
_diffrn_source 'fine-focus sealed X-ray tube'
_diffrn_source_type 'Enhance (Mo) X-ray Source'
_exptl_absorpt_coefficient_mu 1.852
_exptl_absorpt_correction_T_max 0.866
_exptl_absorpt_correction_T_min 0.630
_exptl_absorpt_correction_type analytical
_exptl_absorpt_process_details
;
CrysAlisPro 1.171.38.42b (Rigaku Oxford Diffraction, 2015)
Analytical numeric absorption correction using a multifaceted crystal
            model based on expressions derived by R.C. Clark & J.S. Reid.
(Clark, R. C. & Reid, J. S. (1995). Acta Cryst. A51, 887-897)
Empirical absorption correction using spherical harmonics,
 implemented in SCALE3 ABSPACK scaling algorithm.
;
_exptl_crystal_colour red
_exptl_crystal_colour_primary red
_exptl_crystal_density_diffrn 1.331
_exptl_crystal_description block
_exptl_crystal_F_000 1044
_exptl_crystal_size_max 0.35
_exptl_crystal_size_mid 0.18
_exptl_crystal_size_min 0.09
_refine_diff_density_max 0.685
_refine_diff_density_min -0.833
_refine_diff_density_rms 0.090
_refine_ls_extinction_method none
_refine_ls_goodness_of_fit_ref 1.025
_refine_ls_hydrogen_treatment constr
_refine_ls_matrix_type full
_refine_ls_number_parameters 604
_refine_ls_number_reflns 11268
_refine_ls_number_restraints 333
_refine_ls_restrained_S_all 1.012
_refine_ls_R_factor_all 0.0582
_refine_ls_R_factor_gt 0.0358
_refine_ls_shift/su_max 0.001
_refine_ls_shift/su_mean 0.000
_refine_ls_structure_factor_coef Fsqd
_refine_ls_weighting_details 'w=1/[\s^2^(Fo^2^)+(0.0261P)^2^+2.4748P] where P=(Fo^2^+2Fc^2^)/3'
_refine_ls_weighting_scheme calc
_refine_ls_wR_factor_gt 0.0694
_refine_ls_wR_factor_ref 0.0779
_reflns_Friedel_coverage 0.000
_reflns_number_gt 8671
_reflns_number_total 11268
_reflns_threshold_expression 'I > 2\s(I)'
_cod_data_source_file c7cc09564c2.cif
_cod_data_source_block 8Sn
_cod_depositor_comments 'Adding full bibliography for 7121305--7121307.cif.'
_cod_original_cell_volume 2509.21(15)
_cod_database_code 7121305
_shelx_shelxl_version_number 2014/7
_chemical_oxdiff_formula 'C55 H76 As2 Sn1'
_shelx_space_group_comment
;
The symmetry employed for this shelxl refinement is uniquely defined
by the following loop, which should always be used as a source of
symmetry information in preference to the above space-group names.
They are only intended as comments.
;
_reflns_odcompleteness_completeness 99.80
_reflns_odcompleteness_iscentric 1
_reflns_odcompleteness_theta 25.30
_olex2_refinement_description
;
1. Fixed Uiso
 At 1.2 times of:
  All C(H) groups
 At 1.5 times of:
  All C(H,H,H) groups
2. Uiso/Uaniso restraints and constraints
C49A \\sim C50A \\sim C51A \\sim C52A \\sim C53A \\sim C54A \\sim C55A \\sim
C49B \\sim C50B \\sim C51B \\sim C52B \\sim C53B \\sim C54B \\sim C55B: within
2A with sigma of 0.04 and sigma for terminal atoms of 0.08
3. Rigid body (RIGU) restrains
 C49A, C50A, C51A, C52A, C53A, C54A, C55A, C49B, C50B, C51B, C52B, C53B, C54B,
 C55B
 with sigma for 1-2 distances of 0.004 and sigma for 1-3 distances of 0.004
4. Same fragment restrains
{C49A, C50A, C51A, C52A, C53A, C54A, C55A} sigma for 1-2: 0.02, 1-3: 0.02
as
{C49B, C50B, C51B, C52B, C53B, C54B, C55B}
5. Others
 Fixed Sof: C49A(0.8516) C50A(0.8516) H50A(0.8516) C51A(0.8516) H51A(0.8516)
 C52A(0.8516) H52A(0.8516) C53A(0.8516) H53A(0.8516) C54A(0.8516) H54A(0.8516)
 C55A(0.8516) H55A(0.8516) H55B(0.8516) H55C(0.8516) C49B(0.1484) C50B(0.1484)
 H50B(0.1484) C51B(0.1484) H51B(0.1484) C52B(0.1484) H52B(0.1484) C53B(0.1484)
 H53B(0.1484) C54B(0.1484) H54B(0.1484) C55B(0.1484) H55D(0.1484) H55E(0.1484)
 H55F(0.1484)
6.a Ternary CH refined with riding coordinates:
 C7(H7), C10(H10), C19(H19), C22(H22), C31(H31), C34(H34), C43(H43), C46(H46)
6.b Aromatic/amide H refined with riding coordinates:
 C3(H3), C4(H4), C5(H5), C15(H15), C16(H16), C17(H17), C27(H27), C28(H28),
 C29(H29), C39(H39), C40(H40), C41(H41), C50A(H50A), C51A(H51A), C52A(H52A),
 C53A(H53A), C54A(H54A), C50B(H50B), C51B(H51B), C52B(H52B), C53B(H53B),
 C54B(H54B)
6.c Idealised Me refined as rotating group:
 C8(H8A,H8B,H8C), C9(H9A,H9B,H9C), C11(H11A,H11B,H11C), C12(H12A,H12B,H12C),
 C20(H20A,H20B,H20C), C21(H21A,H21B,H21C), C23(H23A,H23B,H23C), C24(H24A,H24B,
 H24C), C32(H32A,H32B,H32C), C33(H33A,H33B,H33C), C35(H35A,H35B,H35C), C36(H36A,
 H36B,H36C), C44(H44A,H44B,H44C), C45(H45A,H45B,H45C), C47(H47A,H47B,H47C),
 C48(H48A,H48B,H48C), C55A(H55A,H55B,H55C), C55B(H55D,H55E,H55F)
;
_olex2_submission_special_instructions 'No special instructions were received'
_oxdiff_exptl_absorpt_empirical_details
;
Empirical correction (ABSPACK) includes:
- Absorption correction using spherical harmonics
- Frame scaling
;
_oxdiff_exptl_absorpt_empirical_full_max 1.042
_oxdiff_exptl_absorpt_empirical_full_min 0.975

loop_
_space_group_symop_operation_xyz
'x, y, z'
'-x, -y, -z'

loop_
_atom_site_label
_atom_site_type_symbol
_atom_site_fract_x
_atom_site_fract_y
_atom_site_fract_z
_atom_site_U_iso_or_equiv
_atom_site_adp_type
_atom_site_occupancy
_atom_site_site_symmetry_order
_atom_site_calc_flag
_atom_site_refinement_flags_posn
_atom_site_refinement_flags_adp
_atom_site_refinement_flags_occupancy
_atom_site_disorder_assembly
_atom_site_disorder_group
Sn1 Sn 0.73208(2) 0.32023(2) 0.21836(2) 0.02440(6) Uani 1 1 d . . . . .
As1 As 0.59005(2) 0.25048(2) 0.34219(2) 0.01990(7) Uani 1 1 d . . . . .
As2 As 0.77017(2) 0.44083(2) 0.31041(2) 0.01769(7) Uani 1 1 d . . . . .
C1 C 0.5719(2) 0.1099(2) 0.32668(17) 0.0226(6) Uani 1 1 d . . . . .
C2 C 0.6635(3) 0.0199(2) 0.30214(18) 0.0269(7) Uani 1 1 d . . . . .
C3 C 0.6435(3) -0.0767(3) 0.2955(2) 0.0362(8) Uani 1 1 d . . . . .
H3 H 0.7042 -0.1362 0.2761 0.043 Uiso 1 1 calc R . . . .
C4 C 0.5371(3) -0.0874(3) 0.3167(2) 0.0431(9) Uani 1 1 d . . . . .
H4 H 0.5248 -0.1537 0.3114 0.052 Uiso 1 1 calc R . . . .
C5 C 0.4490(3) -0.0025(3) 0.3454(2) 0.0378(8) Uani 1 1 d . . . . .
H5 H 0.3765 -0.0116 0.3614 0.045 Uiso 1 1 calc R . . . .
C6 C 0.4637(3) 0.0965(3) 0.35155(18) 0.0275(7) Uani 1 1 d . . . . .
C7 C 0.7852(3) 0.0204(2) 0.2827(2) 0.0305(7) Uani 1 1 d . . . . .
H7 H 0.7874 0.0895 0.2980 0.037 Uiso 1 1 calc R . . . .
C8 C 0.8628(3) -0.0811(3) 0.3339(2) 0.0450(9) Uani 1 1 d . . . . .
H8A H 0.8352 -0.0820 0.3929 0.067 Uiso 1 1 calc GR . . . .
H8B H 0.9394 -0.0758 0.3218 0.067 Uiso 1 1 calc GR . . . .
H8C H 0.8633 -0.1504 0.3195 0.067 Uiso 1 1 calc GR . . . .
C9 C 0.8296(3) 0.0257(3) 0.1905(2) 0.0453(9) Uani 1 1 d . . . . .
H9A H 0.8281 -0.0410 0.1734 0.068 Uiso 1 1 calc GR . . . .
H9B H 0.9071 0.0283 0.1802 0.068 Uiso 1 1 calc GR . . . .
H9C H 0.7822 0.0932 0.1587 0.068 Uiso 1 1 calc GR . . . .
C10 C 0.3644(3) 0.1836(3) 0.3903(2) 0.0340(8) Uani 1 1 d . . . . .
H10 H 0.3756 0.2587 0.3679 0.041 Uiso 1 1 calc R . . . .
C11 C 0.2495(3) 0.1909(4) 0.3728(3) 0.0692(14) Uani 1 1 d . . . . .
H11A H 0.2499 0.2044 0.3129 0.104 Uiso 1 1 calc GR . . . .
H11B H 0.1914 0.2526 0.3959 0.104 Uiso 1 1 calc GR . . . .
H11C H 0.2336 0.1202 0.3983 0.104 Uiso 1 1 calc GR . . . .
C12 C 0.3656(3) 0.1586(3) 0.4832(2) 0.0545(11) Uani 1 1 d . . . . .
H12A H 0.3533 0.0859 0.5069 0.082 Uiso 1 1 calc GR . . . .
H12B H 0.3057 0.2175 0.5083 0.082 Uiso 1 1 calc GR . . . .
H12C H 0.4386 0.1564 0.4942 0.082 Uiso 1 1 calc GR . . . .
C13 C 0.4939(2) 0.3749(2) 0.26512(17) 0.0191(6) Uani 1 1 d . . . . .
C14 C 0.4790(2) 0.3680(2) 0.18584(18) 0.0227(6) Uani 1 1 d . . . . .
C15 C 0.4065(3) 0.4612(3) 0.14103(19) 0.0324(8) Uani 1 1 d . . . . .
H15 H 0.3942 0.4565 0.0885 0.039 Uiso 1 1 calc R . . . .
C16 C 0.3530(3) 0.5589(3) 0.1705(2) 0.0369(8) Uani 1 1 d . . . . .
H16 H 0.3035 0.6205 0.1391 0.044 Uiso 1 1 calc R . . . .
C17 C 0.3715(3) 0.5670(3) 0.2458(2) 0.0308(7) Uani 1 1 d . . . . .
H17 H 0.3355 0.6356 0.2654 0.037 Uiso 1 1 calc R . . . .
C18 C 0.4414(2) 0.4781(2) 0.29414(18) 0.0213(6) Uani 1 1 d . . . . .
C19 C 0.5332(3) 0.2661(3) 0.14504(19) 0.0277(7) Uani 1 1 d . . . . .
H19 H 0.5904 0.2108 0.1795 0.033 Uiso 1 1 calc R . . . .
C20 C 0.4469(3) 0.2095(3) 0.1424(2) 0.0428(9) Uani 1 1 d . . . . .
H20A H 0.4098 0.1898 0.1986 0.064 Uiso 1 1 calc GR . . . .
H20B H 0.4852 0.1413 0.1190 0.064 Uiso 1 1 calc GR . . . .
H20C H 0.3905 0.2612 0.1078 0.064 Uiso 1 1 calc GR . . . .
C21 C 0.5940(3) 0.2923(3) 0.05772(19) 0.0357(8) Uani 1 1 d . . . . .
H21A H 0.5395 0.3448 0.0220 0.054 Uiso 1 1 calc GR . . . .
H21B H 0.6304 0.2228 0.0357 0.054 Uiso 1 1 calc GR . . . .
H21C H 0.6510 0.3262 0.0594 0.054 Uiso 1 1 calc GR . . . .
C22 C 0.4542(2) 0.4940(2) 0.37801(18) 0.0236(6) Uani 1 1 d . . . . .
H22 H 0.5251 0.4364 0.3951 0.028 Uiso 1 1 calc R . . . .
C23 C 0.4634(3) 0.6094(3) 0.3760(2) 0.0346(8) Uani 1 1 d . . . . .
H23A H 0.5262 0.6218 0.3342 0.052 Uiso 1 1 calc GR . . . .
H23B H 0.4764 0.6129 0.4304 0.052 Uiso 1 1 calc GR . . . .
H23C H 0.3933 0.6674 0.3620 0.052 Uiso 1 1 calc GR . . . .
C24 C 0.3564(3) 0.4726(3) 0.4424(2) 0.0350(8) Uani 1 1 d . . . . .
H24A H 0.2851 0.5232 0.4244 0.053 Uiso 1 1 calc GR . . . .
H24B H 0.3630 0.4862 0.4956 0.053 Uiso 1 1 calc GR . . . .
H24C H 0.3583 0.3946 0.4486 0.053 Uiso 1 1 calc GR . . . .
C25 C 0.8255(2) 0.5621(2) 0.23516(17) 0.0195(6) Uani 1 1 d . . . . .
C26 C 0.7708(2) 0.6297(2) 0.16755(17) 0.0218(6) Uani 1 1 d . . . . .
C27 C 0.8136(3) 0.7133(3) 0.11740(19) 0.0303(7) Uani 1 1 d . . . . .
H27 H 0.7789 0.7580 0.0706 0.036 Uiso 1 1 calc R . . . .
C28 C 0.9045(3) 0.7323(3) 0.1343(2) 0.0342(8) Uani 1 1 d . . . . .
H28 H 0.9340 0.7877 0.0982 0.041 Uiso 1 1 calc R . . . .
C29 C 0.9533(3) 0.6713(3) 0.2035(2) 0.0320(7) Uani 1 1 d . . . . .
H29 H 1.0144 0.6874 0.2159 0.038 Uiso 1 1 calc R . . . .
C30 C 0.9150(2) 0.5862(2) 0.25577(18) 0.0247(7) Uani 1 1 d . . . . .
C31 C 0.6683(2) 0.6175(2) 0.14393(18) 0.0244(7) Uani 1 1 d . . . . .
H31 H 0.6425 0.5606 0.1882 0.029 Uiso 1 1 calc R . . . .
C32 C 0.5706(3) 0.7280(3) 0.1378(2) 0.0369(8) Uani 1 1 d . . . . .
H32A H 0.5533 0.7557 0.1898 0.055 Uiso 1 1 calc GR . . . .
H32B H 0.5041 0.7150 0.1273 0.055 Uiso 1 1 calc GR . . . .
H32C H 0.5922 0.7838 0.0923 0.055 Uiso 1 1 calc GR . . . .
C33 C 0.6971(3) 0.5750(3) 0.0620(2) 0.0335(8) Uani 1 1 d . . . . .
H33A H 0.7155 0.6327 0.0167 0.050 Uiso 1 1 calc GR . . . .
H33B H 0.6322 0.5587 0.0518 0.050 Uiso 1 1 calc GR . . . .
H33C H 0.7618 0.5066 0.0650 0.050 Uiso 1 1 calc GR . . . .
C34 C 0.9649(3) 0.5265(3) 0.33576(19) 0.0298(7) Uani 1 1 d . . . . .
H34 H 0.9663 0.4465 0.3466 0.036 Uiso 1 1 calc R . . . .
C35 C 1.0850(3) 0.5282(4) 0.3335(2) 0.0478(10) Uani 1 1 d . . . . .
H35A H 1.1330 0.4997 0.2849 0.072 Uiso 1 1 calc GR . . . .
H35B H 1.1148 0.4807 0.3837 0.072 Uiso 1 1 calc GR . . . .
H35C H 1.0837 0.6053 0.3305 0.072 Uiso 1 1 calc GR . . . .
C36 C 0.8885(3) 0.5809(3) 0.4077(2) 0.0376(8) Uani 1 1 d . . . . .
H36A H 0.8897 0.6581 0.4001 0.056 Uiso 1 1 calc GR . . . .
H36B H 0.9156 0.5379 0.4599 0.056 Uiso 1 1 calc GR . . . .
H36C H 0.8114 0.5814 0.4091 0.056 Uiso 1 1 calc GR . . . .
C37 C 0.8988(2) 0.2970(2) 0.30798(17) 0.0191(6) Uani 1 1 d . . . . .
C38 C 0.9772(2) 0.2659(2) 0.23736(18) 0.0233(6) Uani 1 1 d . . . . .
C39 C 1.0540(2) 0.1578(3) 0.2436(2) 0.0306(7) Uani 1 1 d . . . . .
H39 H 1.1070 0.1372 0.1967 0.037 Uiso 1 1 calc R . . . .
C40 C 1.0544(3) 0.0809(3) 0.3157(2) 0.0349(8) Uani 1 1 d . . . . .
H40 H 1.1071 0.0077 0.3186 0.042 Uiso 1 1 calc R . . . .
C41 C 0.9782(3) 0.1099(3) 0.3841(2) 0.0329(8) Uani 1 1 d . . . . .
H41 H 0.9792 0.0557 0.4337 0.039 Uiso 1 1 calc R . . . .
C42 C 0.9004(2) 0.2155(2) 0.38274(18) 0.0242(7) Uani 1 1 d . . . . .
C43 C 0.9906(3) 0.3467(3) 0.15579(19) 0.0320(8) Uani 1 1 d . . . . .
H43 H 0.9230 0.4150 0.1556 0.038 Uiso 1 1 calc R . . . .
C44 C 1.0948(3) 0.3826(3) 0.1505(2) 0.0465(10) Uani 1 1 d . . . . .
H44A H 1.0896 0.4117 0.2002 0.070 Uiso 1 1 calc GR . . . .
H44B H 1.0985 0.4412 0.1015 0.070 Uiso 1 1 calc GR . . . .
H44C H 1.1626 0.3177 0.1464 0.070 Uiso 1 1 calc GR . . . .
C45 C 1.0006(3) 0.2980(3) 0.0795(2) 0.0439(9) Uani 1 1 d . . . . .
H45A H 1.0714 0.2366 0.0747 0.066 Uiso 1 1 calc GR . . . .
H45B H 0.9996 0.3568 0.0300 0.066 Uiso 1 1 calc GR . . . .
H45C H 0.9373 0.2695 0.0848 0.066 Uiso 1 1 calc GR . . . .
C46 C 0.8250(3) 0.2400(3) 0.46309(18) 0.0300(7) Uani 1 1 d . . . . .
H46 H 0.7614 0.3098 0.4495 0.036 Uiso 1 1 calc R . . . .
C47 C 0.7748(3) 0.1470(3) 0.5087(2) 0.0375(8) Uani 1 1 d . . . . .
H47A H 0.7373 0.1293 0.4711 0.056 Uiso 1 1 calc GR . . . .
H47B H 0.7198 0.1720 0.5559 0.056 Uiso 1 1 calc GR . . . .
H47C H 0.8348 0.0800 0.5285 0.056 Uiso 1 1 calc GR . . . .
C48 C 0.8902(3) 0.2628(3) 0.5188(2) 0.0443(9) Uani 1 1 d . . . . .
H48A H 0.9560 0.1972 0.5302 0.066 Uiso 1 1 calc GR . . . .
H48B H 0.8418 0.2779 0.5709 0.066 Uiso 1 1 calc GR . . . .
H48C H 0.9151 0.3281 0.4912 0.066 Uiso 1 1 calc GR . . . .
C49A C 0.1989(5) 0.9159(5) 0.0871(4) 0.0417(12) Uani 0.8516 1 d D U P A 1
C50A C 0.2560(4) 0.9895(4) 0.0381(3) 0.0460(11) Uani 0.8516 1 d D U P A 1
H50A H 0.2451 1.0195 -0.0180 0.055 Uiso 0.8516 1 calc R . P A 1
C51A C 0.3291(4) 1.0176(4) 0.0734(3) 0.0512(12) Uani 0.8516 1 d D U P A 1
H51A H 0.3686 1.0672 0.0408 0.061 Uiso 0.8516 1 calc R . P A 1
C52A C 0.3452(4) 0.9756(4) 0.1536(3) 0.0481(12) Uani 0.8516 1 d D U P A 1
H52A H 0.3954 0.9958 0.1766 0.058 Uiso 0.8516 1 calc R . P A 1
C53A C 0.2896(4) 0.9051(5) 0.2005(4) 0.0470(13) Uani 0.8516 1 d D U P A 1
H53A H 0.3012 0.8753 0.2565 0.056 Uiso 0.8516 1 calc R . P A 1
C54A C 0.2152(4) 0.8756(4) 0.1675(3) 0.0431(10) Uani 0.8516 1 d D U P A 1
H54A H 0.1756 0.8269 0.2015 0.052 Uiso 0.8516 1 calc R . P A 1
C55A C 0.1211(4) 0.8827(5) 0.0503(4) 0.0661(15) Uani 0.8516 1 d D U P A 1
H55A H 0.1488 0.8015 0.0522 0.099 Uiso 0.8516 1 calc GR . P A 1
H55B H 0.1181 0.9219 -0.0072 0.099 Uiso 0.8516 1 calc GR . P A 1
H55C H 0.0456 0.9031 0.0820 0.099 Uiso 0.8516 1 calc GR . P A 1
C49B C 0.287(2) 0.971(2) 0.0797(14) 0.059(5) Uani 0.1484 1 d D U P B 2
C50B C 0.316(2) 0.940(3) 0.1610(15) 0.052(6) Uani 0.1484 1 d D U P B 2
H50B H 0.3738 0.9608 0.1736 0.063 Uiso 0.1484 1 calc R . P B 2
C51B C 0.259(3) 0.878(3) 0.2209(14) 0.053(6) Uani 0.1484 1 d D U P B 2
H51B H 0.2802 0.8547 0.2748 0.064 Uiso 0.1484 1 calc R . P B 2
C52B C 0.173(2) 0.850(2) 0.2061(15) 0.066(6) Uani 0.1484 1 d D U P B 2
H52B H 0.1320 0.8106 0.2495 0.079 Uiso 0.1484 1 calc R . P B 2
C53B C 0.146(2) 0.878(2) 0.1301(16) 0.064(5) Uani 0.1484 1 d D U P B 2
H53B H 0.0901 0.8534 0.1184 0.077 Uiso 0.1484 1 calc R . P B 2
C54B C 0.200(3) 0.944(4) 0.0660(17) 0.064(6) Uani 0.1484 1 d D U P B 2
H54B H 0.1747 0.9701 0.0134 0.077 Uiso 0.1484 1 calc R . P B 2
C55B C 0.360(2) 1.023(2) 0.0143(17) 0.072(7) Uani 0.1484 1 d D U P B 2
H55D H 0.3477 1.0175 -0.0399 0.109 Uiso 0.1484 1 calc GR . P B 2
H55E H 0.4387 0.9840 0.0216 0.109 Uiso 0.1484 1 calc GR . P B 2
H55F H 0.3411 1.1021 0.0176 0.109 Uiso 0.1484 1 calc GR . P B 2

loop_
_atom_site_aniso_label
_atom_site_aniso_U_11
_atom_site_aniso_U_22
_atom_site_aniso_U_33
_atom_site_aniso_U_23
_atom_site_aniso_U_13
_atom_site_aniso_U_12
Sn1 0.02694(12) 0.02409(11) 0.02414(12) -0.00512(9) -0.00483(8) -0.00920(8)
As1 0.02268(15) 0.01849(15) 0.02036(16) -0.00293(12) -0.00735(11) -0.00659(11)
As2 0.01615(14) 0.01767(14) 0.01788(15) -0.00270(12) -0.00084(11) -0.00489(11)
C1 0.0348(17) 0.0199(14) 0.0168(15) 0.0000(12) -0.0084(12) -0.0124(12)
C2 0.0392(18) 0.0227(15) 0.0211(16) -0.0013(13) -0.0091(13) -0.0115(13)
C3 0.055(2) 0.0248(17) 0.0316(19) -0.0079(15) -0.0082(16) -0.0123(15)
C4 0.071(3) 0.0302(19) 0.042(2) -0.0041(17) -0.0179(19) -0.0297(18)
C5 0.048(2) 0.041(2) 0.038(2) -0.0028(17) -0.0140(16) -0.0283(17)
C6 0.0357(18) 0.0293(16) 0.0218(16) 0.0015(14) -0.0099(13) -0.0161(14)
C7 0.0322(18) 0.0185(15) 0.0375(19) -0.0072(14) -0.0023(14) -0.0041(13)
C8 0.040(2) 0.0315(19) 0.057(2) -0.0025(18) -0.0124(18) -0.0046(15)
C9 0.052(2) 0.0331(19) 0.043(2) -0.0131(17) 0.0069(17) -0.0069(16)
C10 0.0319(18) 0.0310(17) 0.041(2) 0.0003(15) -0.0063(15) -0.0165(14)
C11 0.039(2) 0.070(3) 0.101(4) -0.009(3) -0.020(2) -0.019(2)
C12 0.056(3) 0.048(2) 0.039(2) -0.0028(19) 0.0089(18) -0.0032(19)
C13 0.0139(13) 0.0217(14) 0.0213(15) -0.0001(12) -0.0030(11) -0.0075(11)
C14 0.0235(15) 0.0261(15) 0.0193(15) -0.0029(13) -0.0041(11) -0.0089(12)
C15 0.0351(18) 0.0396(19) 0.0215(16) -0.0075(15) -0.0112(13) -0.0050(15)
C16 0.0377(19) 0.0325(18) 0.0292(18) -0.0027(15) -0.0148(15) 0.0069(15)
C17 0.0288(17) 0.0263(16) 0.0312(18) -0.0081(14) -0.0060(13) 0.0022(13)
C18 0.0161(14) 0.0232(15) 0.0248(16) -0.0053(13) -0.0029(11) -0.0059(11)
C19 0.0341(18) 0.0265(16) 0.0253(17) -0.0060(14) -0.0125(13) -0.0073(13)
C20 0.064(3) 0.042(2) 0.036(2) -0.0044(17) -0.0196(18) -0.0282(18)
C21 0.042(2) 0.0403(19) 0.0230(17) -0.0113(15) -0.0071(14) -0.0055(15)
C22 0.0213(15) 0.0255(15) 0.0244(16) -0.0086(13) -0.0034(12) -0.0050(12)
C23 0.0358(19) 0.0298(17) 0.040(2) -0.0141(15) -0.0088(15) -0.0052(14)
C24 0.0313(18) 0.047(2) 0.0269(18) -0.0138(16) 0.0023(14) -0.0118(15)
C25 0.0218(14) 0.0199(14) 0.0164(14) -0.0068(12) 0.0041(11) -0.0078(11)
C26 0.0258(15) 0.0202(14) 0.0178(15) -0.0063(12) 0.0012(11) -0.0057(12)
C27 0.0410(19) 0.0257(16) 0.0227(17) -0.0036(14) -0.0009(13) -0.0114(14)
C28 0.045(2) 0.0320(18) 0.0289(18) -0.0049(15) 0.0060(15) -0.0238(15)
C29 0.0343(18) 0.0379(19) 0.0345(19) -0.0144(16) 0.0016(14) -0.0227(15)
C30 0.0251(16) 0.0271(16) 0.0239(16) -0.0068(13) 0.0001(12) -0.0111(12)
C31 0.0260(16) 0.0235(15) 0.0221(16) -0.0003(13) -0.0041(12) -0.0078(12)
C32 0.0331(18) 0.0315(18) 0.037(2) 0.0014(16) -0.0072(15) -0.0031(14)
C33 0.0393(19) 0.0340(18) 0.0284(18) -0.0043(15) -0.0116(14) -0.0099(15)
C34 0.0284(17) 0.0374(18) 0.0284(17) -0.0058(15) -0.0072(13) -0.0147(14)
C35 0.038(2) 0.075(3) 0.043(2) -0.011(2) -0.0119(17) -0.0284(19)
C36 0.049(2) 0.048(2) 0.0249(18) -0.0065(16) -0.0087(15) -0.0230(17)
C37 0.0142(14) 0.0211(14) 0.0221(15) -0.0061(12) -0.0049(11) -0.0030(11)
C38 0.0165(14) 0.0275(16) 0.0231(16) -0.0069(13) -0.0019(11) -0.0025(12)
C39 0.0221(16) 0.0358(18) 0.0286(18) -0.0131(15) -0.0010(13) 0.0009(13)
C40 0.0311(18) 0.0269(17) 0.036(2) -0.0076(15) -0.0082(14) 0.0070(13)
C41 0.0346(18) 0.0279(17) 0.0264(17) 0.0023(14) -0.0085(14) -0.0001(14)
C42 0.0210(15) 0.0257(15) 0.0222(16) -0.0028(13) -0.0054(12) -0.0023(12)
C43 0.0273(17) 0.0337(18) 0.0267(17) -0.0081(15) 0.0047(13) -0.0025(13)
C44 0.035(2) 0.052(2) 0.048(2) -0.0108(19) 0.0120(16) -0.0165(17)
C45 0.045(2) 0.050(2) 0.0256(18) -0.0107(17) 0.0020(15) -0.0016(17)
C46 0.0306(17) 0.0261(16) 0.0217(16) 0.0017(13) -0.0044(13) 0.0018(13)
C47 0.0310(18) 0.041(2) 0.0286(18) 0.0051(16) -0.0038(14) -0.0042(15)
C48 0.062(2) 0.043(2) 0.0283(19) -0.0090(17) -0.0022(17) -0.0174(18)
C49A 0.031(2) 0.037(3) 0.057(3) -0.021(2) 0.006(2) -0.010(2)
C50A 0.046(3) 0.044(3) 0.047(3) -0.008(2) -0.011(2) -0.011(2)
C51A 0.056(3) 0.038(3) 0.064(3) -0.007(2) -0.015(2) -0.019(2)
C52A 0.044(3) 0.032(3) 0.071(3) -0.013(2) -0.022(2) -0.005(2)
C53A 0.041(3) 0.033(3) 0.059(3) -0.014(3) -0.008(3) 0.002(2)
C54A 0.038(2) 0.035(2) 0.051(3) -0.018(2) 0.0089(19) -0.0074(19)
C55A 0.050(3) 0.085(4) 0.077(4) -0.035(3) -0.001(3) -0.029(3)
C49B 0.056(9) 0.040(10) 0.064(8) -0.017(8) 0.001(7) 0.003(8)
C50B 0.050(10) 0.029(11) 0.063(9) -0.016(8) 0.002(8) 0.006(8)
C51B 0.055(11) 0.023(10) 0.064(9) -0.022(8) 0.011(8) 0.008(8)
C52B 0.059(11) 0.041(10) 0.082(10) -0.029(9) 0.009(8) 0.003(9)
C53B 0.053(10) 0.042(10) 0.082(10) -0.032(9) 0.008(8) 0.009(8)
C54B 0.058(10) 0.049(13) 0.075(10) -0.026(9) 0.000(8) 0.001(9)
C55B 0.067(13) 0.043(13) 0.079(12) -0.013(11) 0.012(10) 0.006(10)

loop_
_atom_type_symbol
_atom_type_description
_atom_type_scat_dispersion_real
_atom_type_scat_dispersion_imag
_atom_type_scat_source
C C 0.0033 0.0016 'International Tables Vol C Tables 4.2.6.8 and 6.1.1.4'
H H 0.0000 0.0000 'International Tables Vol C Tables 4.2.6.8 and 6.1.1.4'
As As 0.0499 2.0058 'International Tables Vol C Tables 4.2.6.8 and 6.1.1.4'
Sn Sn -0.6537 1.4246 'International Tables Vol C Tables 4.2.6.8 and 6.1.1.4'

loop_
_exptl_crystal_face_index_h
_exptl_crystal_face_index_k
_exptl_crystal_face_index_l
_exptl_crystal_face_perp_dist
1 1 0 0.0835
0 -2 -1 0.1290
1 0 1 0.1237
-1 0 -1 0.1347
-1 -1 2 0.0481
-1 2 1 0.1709
0 0 1 0.0403
0 0 -1 0.0453
0 -1 0 0.1385
1 0 0 0.1322
-1 -1 0 0.0615

loop_
_geom_angle_atom_site_label_1
_geom_angle_atom_site_label_2
_geom_angle_atom_site_label_3
_geom_angle
As1 Sn1 As2 91.004(11)
C1 As1 Sn1 110.57(8)
C1 As1 C13 105.10(11)
C13 As1 Sn1 73.91(7)
C25 As2 Sn1 108.49(8)
C25 As2 C37 106.68(11)
C37 As2 Sn1 70.79(8)
C2 C1 As1 122.8(2)
C2 C1 C6 119.5(3)
C6 C1 As1 117.3(2)
C1 C2 C7 124.1(3)
C3 C2 C1 118.9(3)
C3 C2 C7 117.0(3)
C2 C3 H3 119.5
C4 C3 C2 121.1(3)
C4 C3 H3 119.5
C3 C4 H4 120.0
C5 C4 C3 120.0(3)
C5 C4 H4 120.0
C4 C5 H5 119.3
C4 C5 C6 121.3(3)
C6 C5 H5 119.3
C1 C6 C10 122.3(3)
C5 C6 C1 118.9(3)
C5 C6 C10 118.6(3)
C2 C7 H7 107.5
C2 C7 C8 111.9(3)
C2 C7 C9 112.0(3)
C8 C7 H7 107.5
C9 C7 H7 107.5
C9 C7 C8 110.2(3)
C7 C8 H8A 109.5
C7 C8 H8B 109.5
C7 C8 H8C 109.5
H8A C8 H8B 109.5
H8A C8 H8C 109.5
H8B C8 H8C 109.5
C7 C9 H9A 109.5
C7 C9 H9B 109.5
C7 C9 H9C 109.5
H9A C9 H9B 109.5
H9A C9 H9C 109.5
H9B C9 H9C 109.5
C6 C10 H10 107.8
C6 C10 C11 114.8(3)
C11 C10 H10 107.8
C12 C10 C6 108.7(3)
C12 C10 H10 107.8
C12 C10 C11 109.7(3)
C10 C11 H11A 109.5
C10 C11 H11B 109.5
C10 C11 H11C 109.5
H11A C11 H11B 109.5
H11A C11 H11C 109.5
H11B C11 H11C 109.5
C10 C12 H12A 109.5
C10 C12 H12B 109.5
C10 C12 H12C 109.5
H12A C12 H12B 109.5
H12A C12 H12C 109.5
H12B C12 H12C 109.5
C14 C13 As1 125.5(2)
C14 C13 C18 119.3(2)
C18 C13 As1 115.2(2)
C13 C14 C19 125.5(3)
C15 C14 C13 118.4(3)
C15 C14 C19 116.2(3)
C14 C15 H15 119.0
C16 C15 C14 122.1(3)
C16 C15 H15 119.0
C15 C16 H16 120.3
C15 C16 C17 119.4(3)
C17 C16 H16 120.3
C16 C17 H17 119.0
C16 C17 C18 121.9(3)
C18 C17 H17 119.0
C13 C18 C22 123.0(2)
C17 C18 C13 118.8(3)
C17 C18 C22 118.1(3)
C14 C19 H19 107.6
C14 C19 C20 111.4(3)
C14 C19 C21 113.2(3)
C20 C19 H19 107.6
C21 C19 H19 107.6
C21 C19 C20 109.2(3)
C19 C20 H20A 109.5
C19 C20 H20B 109.5
C19 C20 H20C 109.5
H20A C20 H20B 109.5
H20A C20 H20C 109.5
H20B C20 H20C 109.5
C19 C21 H21A 109.5
C19 C21 H21B 109.5
C19 C21 H21C 109.5
H21A C21 H21B 109.5
H21A C21 H21C 109.5
H21B C21 H21C 109.5
C18 C22 H22 107.7
C18 C22 C23 113.2(2)
C18 C22 C24 109.7(2)
C23 C22 H22 107.7
C24 C22 H22 107.7
C24 C22 C23 110.6(3)
C22 C23 H23A 109.5
C22 C23 H23B 109.5
C22 C23 H23C 109.5
H23A C23 H23B 109.5
H23A C23 H23C 109.5
H23B C23 H23C 109.5
C22 C24 H24A 109.5
C22 C24 H24B 109.5
C22 C24 H24C 109.5
H24A C24 H24B 109.5
H24A C24 H24C 109.5
H24B C24 H24C 109.5
C26 C25 As2 121.4(2)
C26 C25 C30 120.0(3)
C30 C25 As2 118.3(2)
C25 C26 C31 124.6(2)
C27 C26 C25 118.6(3)
C27 C26 C31 116.9(3)
C26 C27 H27 119.3
C28 C27 C26 121.3(3)
C28 C27 H27 119.3
C27 C28 H28 119.9
C27 C28 C29 120.1(3)
C29 C28 H28 119.9
C28 C29 H29 119.3
C28 C29 C30 121.3(3)
C30 C29 H29 119.3
C25 C30 C34 121.7(3)
C29 C30 C25 118.3(3)
C29 C30 C34 119.9(3)
C26 C31 H31 107.9
C26 C31 C32 112.0(3)
C26 C31 C33 111.2(2)
C32 C31 H31 107.9
C33 C31 H31 107.9
C33 C31 C32 109.6(3)
C31 C32 H32A 109.5
C31 C32 H32B 109.5
C31 C32 H32C 109.5
H32A C32 H32B 109.5
H32A C32 H32C 109.5
H32B C32 H32C 109.5
C31 C33 H33A 109.5
C31 C33 H33B 109.5
C31 C33 H33C 109.5
H33A C33 H33B 109.5
H33A C33 H33C 109.5
H33B C33 H33C 109.5
C30 C34 H34 108.2
C30 C34 C35 114.1(3)
C30 C34 C36 109.2(3)
C35 C34 H34 108.2
C36 C34 H34 108.2
C36 C34 C35 108.8(3)
C34 C35 H35A 109.5
C34 C35 H35B 109.5
C34 C35 H35C 109.5
H35A C35 H35B 109.5
H35A C35 H35C 109.5
H35B C35 H35C 109.5
C34 C36 H36A 109.5
C34 C36 H36B 109.5
C34 C36 H36C 109.5
H36A C36 H36B 109.5
H36A C36 H36C 109.5
H36B C36 H36C 109.5
C38 C37 As2 126.1(2)
C38 C37 C42 118.6(2)
C42 C37 As2 114.84(19)
C37 C38 C43 124.1(2)
C39 C38 C37 119.2(3)
C39 C38 C43 116.5(3)
C38 C39 H39 119.3
C40 C39 C38 121.4(3)
C40 C39 H39 119.3
C39 C40 H40 120.1
C39 C40 C41 119.8(3)
C41 C40 H40 120.1
C40 C41 H41 119.0
C40 C41 C42 122.0(3)
C42 C41 H41 119.0
C37 C42 C46 123.6(2)
C41 C42 C37 119.0(3)
C41 C42 C46 117.4(3)
C38 C43 H43 108.1
C38 C43 C44 109.2(3)
C38 C43 C45 113.7(3)
C44 C43 H43 108.1
C45 C43 H43 108.1
C45 C43 C44 109.3(3)
C43 C44 H44A 109.5
C43 C44 H44B 109.5
C43 C44 H44C 109.5
H44A C44 H44B 109.5
H44A C44 H44C 109.5
H44B C44 H44C 109.5
C43 C45 H45A 109.5
C43 C45 H45B 109.5
C43 C45 H45C 109.5
H45A C45 H45B 109.5
H45A C45 H45C 109.5
H45B C45 H45C 109.5
C42 C46 H46 107.8
C42 C46 C47 113.7(3)
C47 C46 H46 107.8
C48 C46 C42 109.5(3)
C48 C46 H46 107.8
C48 C46 C47 110.1(3)
C46 C47 H47A 109.5
C46 C47 H47B 109.5
C46 C47 H47C 109.5
H47A C47 H47B 109.5
H47A C47 H47C 109.5
H47B C47 H47C 109.5
C46 C48 H48A 109.5
C46 C48 H48B 109.5
C46 C48 H48C 109.5
H48A C48 H48B 109.5
H48A C48 H48C 109.5
H48B C48 H48C 109.5
C50A C49A C55A 119.6(5)
C54A C49A C50A 119.3(5)
C54A C49A C55A 121.1(5)
C49A C50A H50A 120.8
C51A C50A C49A 118.5(5)
C51A C50A H50A 120.8
C50A C51A H51A 119.3
C52A C51A C50A 121.4(5)
C52A C51A H51A 119.3
C51A C52A H52A 120.1
C53A C52A C51A 119.8(5)
C53A C52A H52A 120.1
C52A C53A H53A 119.7
C52A C53A C54A 120.6(5)
C54A C53A H53A 119.7
C49A C54A C53A 120.5(5)
C49A C54A H54A 119.7
C53A C54A H54A 119.7
C49A C55A H55A 109.5
C49A C55A H55B 109.5
C49A C55A H55C 109.5
H55A C55A H55B 109.5
H55A C55A H55C 109.5
H55B C55A H55C 109.5
C50B C49B C55B 117.4(16)
C54B C49B C50B 118.5(13)
C54B C49B C55B 124.0(16)
C49B C50B H50B 120.7
C51B C50B C49B 118.6(15)
C51B C50B H50B 120.7
C50B C51B H51B 118.8
C52B C51B C50B 122.4(15)
C52B C51B H51B 118.8
C51B C52B H52B 120.5
C53B C52B C51B 119.0(15)
C53B C52B H52B 120.5
C52B C53B H53B 119.4
C52B C53B C54B 121.1(15)
C54B C53B H53B 119.4
C49B C54B C53B 120.0(15)
C49B C54B H54B 120.0
C53B C54B H54B 120.0
C49B C55B H55D 109.5
C49B C55B H55E 109.5
C49B C55B H55F 109.5
H55D C55B H55E 109.5
H55D C55B H55F 109.5
H55E C55B H55F 109.5

loop_
_geom_bond_atom_site_label_1
_geom_bond_atom_site_label_2
_geom_bond_distance
Sn1 As1 2.6579(4)
Sn1 As2 2.6644(4)
As1 C1 1.994(3)
As1 C13 2.020(3)
As2 C25 1.995(3)
As2 C37 2.014(3)
C1 C2 1.409(4)
C1 C6 1.416(4)
C2 C3 1.393(4)
C2 C7 1.523(4)
C3 H3 0.9500
C3 C4 1.378(5)
C4 H4 0.9500
C4 C5 1.371(5)
C5 H5 0.9500
C5 C6 1.387(4)
C6 C10 1.526(5)
C7 H7 1.0000
C7 C8 1.538(4)
C7 C9 1.528(5)
C8 H8A 0.9800
C8 H8B 0.9800
C8 H8C 0.9800
C9 H9A 0.9800
C9 H9B 0.9800
C9 H9C 0.9800
C10 H10 1.0000
C10 C11 1.527(5)
C10 C12 1.520(5)
C11 H11A 0.9800
C11 H11B 0.9800
C11 H11C 0.9800
C12 H12A 0.9800
C12 H12B 0.9800
C12 H12C 0.9800
C13 C14 1.416(4)
C13 C18 1.424(4)
C14 C15 1.402(4)
C14 C19 1.515(4)
C15 H15 0.9500
C15 C16 1.368(5)
C16 H16 0.9500
C16 C17 1.374(5)
C17 H17 0.9500
C17 C18 1.388(4)
C18 C22 1.526(4)
C19 H19 1.0000
C19 C20 1.534(4)
C19 C21 1.528(4)
C20 H20A 0.9800
C20 H20B 0.9800
C20 H20C 0.9800
C21 H21A 0.9800
C21 H21B 0.9800
C21 H21C 0.9800
C22 H22 1.0000
C22 C23 1.528(4)
C22 C24 1.528(4)
C23 H23A 0.9800
C23 H23B 0.9800
C23 H23C 0.9800
C24 H24A 0.9800
C24 H24B 0.9800
C24 H24C 0.9800
C25 C26 1.407(4)
C25 C30 1.413(4)
C26 C27 1.396(4)
C26 C31 1.517(4)
C27 H27 0.9500
C27 C28 1.365(5)
C28 H28 0.9500
C28 C29 1.374(5)
C29 H29 0.9500
C29 C30 1.394(4)
C30 C34 1.528(4)
C31 H31 1.0000
C31 C32 1.537(4)
C31 C33 1.535(4)
C32 H32A 0.9800
C32 H32B 0.9800
C32 H32C 0.9800
C33 H33A 0.9800
C33 H33B 0.9800
C33 H33C 0.9800
C34 H34 1.0000
C34 C35 1.537(4)
C34 C36 1.534(5)
C35 H35A 0.9800
C35 H35B 0.9800
C35 H35C 0.9800
C36 H36A 0.9800
C36 H36B 0.9800
C36 H36C 0.9800
C37 C38 1.424(4)
C37 C42 1.430(4)
C38 C39 1.398(4)
C38 C43 1.526(4)
C39 H39 0.9500
C39 C40 1.369(4)
C40 H40 0.9500
C40 C41 1.377(4)
C41 H41 0.9500
C41 C42 1.382(4)
C42 C46 1.517(4)
C43 H43 1.0000
C43 C44 1.535(5)
C43 C45 1.526(5)
C44 H44A 0.9800
C44 H44B 0.9800
C44 H44C 0.9800
C45 H45A 0.9800
C45 H45B 0.9800
C45 H45C 0.9800
C46 H46 1.0000
C46 C47 1.524(4)
C46 C48 1.517(5)
C47 H47A 0.9800
C47 H47B 0.9800
C47 H47C 0.9800
C48 H48A 0.9800
C48 H48B 0.9800
C48 H48C 0.9800
C49A C50A 1.400(7)
C49A C54A 1.360(7)
C49A C55A 1.499(7)
C50A H50A 0.9500
C50A C51A 1.394(7)
C51A H51A 0.9500
C51A C52A 1.358(7)
C52A H52A 0.9500
C52A C53A 1.348(7)
C53A H53A 0.9500
C53A C54A 1.392(7)
C54A H54A 0.9500
C55A H55A 0.9800
C55A H55B 0.9800
C55A H55C 0.9800
C49B C50B 1.421(17)
C49B C54B 1.352(17)
C49B C55B 1.472(16)
C50B H50B 0.9500
C50B C51B 1.370(17)
C51B H51B 0.9500
C51B C52B 1.363(18)
C52B H52B 0.9500
C52B C53B 1.325(17)
C53B H53B 0.9500
C53B C54B 1.420(17)
C54B H54B 0.9500
C55B H55D 0.9800
C55B H55E 0.9800
C55B H55F 0.9800

loop_
_exptl_oxdiff_crystal_face_indexfrac_h
_exptl_oxdiff_crystal_face_indexfrac_k
_exptl_oxdiff_crystal_face_indexfrac_l
_exptl_oxdiff_crystal_face_x
_exptl_oxdiff_crystal_face_y
_exptl_oxdiff_crystal_face_z
1.0002 0.9988 0.0008 0.0685 -0.0039 -0.0136
-0.0015 -2.0008 -0.9989 -0.0395 -0.0347 0.1067
0.9995 -0.0007 1.0009 0.0341 0.0429 0.0418
-0.9995 0.0007 -1.0009 -0.0341 -0.0429 -0.0418
-1.0001 -0.9975 1.9987 -0.0880 0.0894 0.0163
-0.9979 2.0021 0.9977 -0.0044 0.0346 -0.1471
0.0000 0.0006 0.9997 -0.0097 0.0427 0.0014
-0.0000 -0.0006 -0.9997 0.0097 -0.0427 -0.0014
-0.0008 -1.0001 0.0004 -0.0246 0.0040 0.0540
0.9994 -0.0013 0.0012 0.0439 0.0001 0.0404
-1.0002 -0.9988 -0.0008 -0.0685 0.0039 0.0136
